data_4512266
loop_
_publ_author_name
'Clegg, William'
'Holcroft, James M.'

_publ_section_title
;
 Structural Variation in Mellitate Complexes of First-Row Transition
 Metals: What Chance for Design?
;
_journal_issue 12
_journal_name_full 'Crystal Growth &amp; Design'
_journal_page_first 6282
_journal_paper_doi 10.1021/cg5009736
_journal_volume 14
_journal_year 2014
_chemical_formula_moiety 'C12 H24 Co3 O24,6 H2 O'
_chemical_formula_sum 'C12 H36 Co3 O30'
_chemical_formula_weight 837.20
_chemical_name_systematic
;
 ?
;
_space_group_crystal_system orthorhombic
_space_group_IT_number 61
_space_group_name_Hall '-P 2ac 2ab'
_space_group_name_H-M_alt 'P b c a'
_symmetry_space_group_name_Hall '-P 2ac 2ab'
_symmetry_space_group_name_H-M 'P b c a'
_atom_sites_solution_hydrogens difmap
_atom_sites_solution_primary direct
_atom_sites_solution_secondary difmap
_audit_creation_method SHELXL-2014/7
_cell_angle_alpha 90
_cell_angle_beta 90
_cell_angle_gamma 90
_cell_formula_units_Z 4
_cell_length_a 17.0348(11)
_cell_length_b 8.4649(5)
_cell_length_c 20.0674(11)
_cell_measurement_reflns_used 2795
_cell_measurement_temperature 150(2)
_cell_measurement_theta_max 29.25
_cell_measurement_theta_min 3.04
_cell_volume 2893.7(3)
_computing_cell_refinement
;
CrysAlisPro, Oxford Diffraction Ltd.,
Version 1.171.33.41 (release 06-05-2009 CrysAlis171 .NET)
(compiled May  6 2009,17:20:42)
;
_computing_data_collection
;
CrysAlisPro, Oxford Diffraction Ltd.,
Version 1.171.33.41 (release 06-05-2009 CrysAlis171 .NET)
(compiled May  6 2009,17:20:42)
;
_computing_data_reduction
;
CrysAlisPro, Oxford Diffraction Ltd.,
Version 1.171.33.41 (release 06-05-2009 CrysAlis171 .NET)
(compiled May  6 2009,17:20:42)
;
_computing_molecular_graphics 'Bruker SHELXTL'
_computing_publication_material 'Bruker SHELXTL and local programs'
_computing_structure_refinement 'SHELXL-2014/7 (Sheldrick, 2014)'
_computing_structure_solution 'Bruker SHELXTL'
_diffrn_ambient_temperature 150(2)
_diffrn_detector_area_resol_mean 10.3968
_diffrn_measured_fraction_theta_full 0.998
_diffrn_measured_fraction_theta_max 0.881
_diffrn_measurement_device_type 'Oxford Diffraction Gemini A Ultra'
_diffrn_measurement_method '\w scans'
_diffrn_radiation_type MoK\a
_diffrn_radiation_wavelength 0.71073
_diffrn_reflns_av_R_equivalents 0.0674
_diffrn_reflns_av_unetI/netI 0.0871
_diffrn_reflns_Laue_measured_fraction_full 0.998
_diffrn_reflns_Laue_measured_fraction_max 0.881
_diffrn_reflns_limit_h_max 18
_diffrn_reflns_limit_h_min -23
_diffrn_reflns_limit_k_max 11
_diffrn_reflns_limit_k_min -10
_diffrn_reflns_limit_l_max 19
_diffrn_reflns_limit_l_min -27
_diffrn_reflns_number 11688
_diffrn_reflns_point_group_measured_fraction_full 0.998
_diffrn_reflns_point_group_measured_fraction_max 0.881
_diffrn_reflns_theta_full 25.242
_diffrn_reflns_theta_max 29.291
_diffrn_reflns_theta_min 3.137
_diffrn_source 'sealed tube with Enhance optics'
_exptl_absorpt_coefficient_mu 1.820
_exptl_absorpt_correction_T_max 0.90
_exptl_absorpt_correction_T_min 0.85
_exptl_absorpt_correction_type multi-scan
_exptl_absorpt_process_details
;
CrysAlisPro, Oxford Diffraction Ltd.,
Version 1.171.33.41 (release 06-05-2009 CrysAlis171 .NET)
(compiled May  6 2009,17:20:42)
Empirical absorption correction using spherical harmonics,
 implemented in SCALE3 ABSPACK scaling algorithm.
;
_exptl_crystal_colour pink
_exptl_crystal_density_diffrn 1.922
_exptl_crystal_density_method 'not measured'
_exptl_crystal_description needle
_exptl_crystal_F_000 1716
_exptl_crystal_size_max 0.100
_exptl_crystal_size_mid 0.050
_exptl_crystal_size_min 0.040
_refine_diff_density_max 0.619
_refine_diff_density_min -0.478
_refine_diff_density_rms 0.116
_refine_ls_extinction_coef 0.00024(16)
_refine_ls_extinction_expression Fc^*^=kFc[1+0.001xFc^2^\l^3^/sin(2\q)]^-1/4^
_refine_ls_extinction_method 'SHELXL-2014/7 (Sheldrick 2014)'
_refine_ls_goodness_of_fit_ref 0.986
_refine_ls_hydrogen_treatment refall
_refine_ls_matrix_type full
_refine_ls_number_parameters 278
_refine_ls_number_reflns 3481
_refine_ls_number_restraints 308
_refine_ls_restrained_S_all 0.949
_refine_ls_R_factor_all 0.0835
_refine_ls_R_factor_gt 0.0398
_refine_ls_shift/su_max 0.001
_refine_ls_shift/su_mean 0.000
_refine_ls_structure_factor_coef Fsqd
_refine_ls_weighting_details 'w=1/[\s^2^(Fo^2^)+(0.0116P)^2^] where P=(Fo^2^+2Fc^2^)/3'
_refine_ls_weighting_scheme calc
_refine_ls_wR_factor_gt 0.0587
_refine_ls_wR_factor_ref 0.0669
_reflns_Friedel_coverage 0.000
_reflns_number_gt 2313
_reflns_number_total 3481
_reflns_threshold_expression 'I > 2\s(I)'
_cod_data_source_file cg5009736_si_001.cif
_cod_data_source_block jmh32n
_cod_depositor_comments 'Adding full bibliography for 4512266--4512273.cif.'
_cod_database_code 4512266
_shelx_shelxl_version_number 2014/7
_shelx_space_group_comment
;
The symmetry employed for this shelxl refinement is uniquely defined
by the following loop, which should always be used as a source of
symmetry information in preference to the above space-group names.
They are only intended as comments.
;
_shelx_estimated_absorpt_t_min 0.839
_shelx_estimated_absorpt_t_max 0.931

loop_
_space_group_symop_operation_xyz
'x, y, z'
'-x+1/2, -y, z+1/2'
'-x, y+1/2, -z+1/2'
'x+1/2, -y+1/2, -z'
'-x, -y, -z'
'x-1/2, y, -z-1/2'
'x, -y-1/2, z-1/2'
'-x-1/2, y-1/2, z'

loop_
_atom_site_label
_atom_site_type_symbol
_atom_site_fract_x
_atom_site_fract_y
_atom_site_fract_z
_atom_site_U_iso_or_equiv
_atom_site_adp_type
_atom_site_occupancy
_atom_site_site_symmetry_order
_atom_site_calc_flag
_atom_site_refinement_flags_posn
_atom_site_refinement_flags_adp
_atom_site_refinement_flags_occupancy
Co1 Co 0.5000 1.0000 0.5000 0.00695(13) Uani 1 2 d S . P
Co2 Co 0.37310(2) 0.62357(4) 0.75791(2) 0.00720(10) Uani 1 1 d . . .
C1 C 0.55002(16) 0.6197(3) 0.47796(13) 0.0071(5) Uani 1 1 d . U .
C2 C 0.52573(16) 0.6158(3) 0.54437(13) 0.0078(5) Uani 1 1 d . U .
C3 C 0.47603(15) 0.4961(3) 0.56629(12) 0.0075(5) Uani 1 1 d . U .
C4 C 0.60905(16) 0.7387(3) 0.45353(12) 0.0082(5) Uani 1 1 d . U .
C5 C 0.55484(17) 0.7370(3) 0.59357(13) 0.0080(6) Uani 1 1 d . U .
C6 C 0.44987(16) 0.4882(3) 0.63803(13) 0.0077(5) Uani 1 1 d . U .
O1 O 0.58871(12) 0.8827(2) 0.44999(9) 0.0125(4) Uani 1 1 d . U .
O2 O 0.67523(12) 0.6882(2) 0.43793(9) 0.0135(4) Uani 1 1 d . U .
O3 O 0.53061(12) 0.8783(2) 0.58738(9) 0.0118(4) Uani 1 1 d . U .
O4 O 0.60034(12) 0.6920(2) 0.63820(9) 0.0135(5) Uani 1 1 d . U .
O5 O 0.42168(12) 0.6100(2) 0.66356(9) 0.0121(4) Uani 1 1 d . U .
O6 O 0.45730(12) 0.3580(2) 0.66698(9) 0.0141(5) Uani 1 1 d . U .
O7 O 0.58725(13) 1.1597(2) 0.52984(11) 0.0162(5) Uani 1 1 d D . .
H7A H 0.6115(17) 1.224(3) 0.5072(13) 0.033(11) Uiso 1 1 d D . .
H7B H 0.6113(19) 1.147(4) 0.5643(11) 0.048(13) Uiso 1 1 d D . .
O8 O 0.34966(12) 0.3722(2) 0.76044(10) 0.0121(4) Uani 1 1 d D . .
H8A H 0.3615(19) 0.325(3) 0.7947(10) 0.030(11) Uiso 1 1 d D . .
H8B H 0.3860(16) 0.355(5) 0.7337(13) 0.054(14) Uiso 1 1 d D . .
O9 O 0.47948(13) 0.5735(2) 0.80596(10) 0.0124(5) Uani 1 1 d D . .
H9A H 0.475(2) 0.512(3) 0.8369(12) 0.029(10) Uiso 1 1 d D . .
H9B H 0.500(2) 0.655(3) 0.8196(17) 0.059(14) Uiso 1 1 d D . .
O10 O 0.39314(13) 0.8691(2) 0.75865(10) 0.0169(5) Uani 1 1 d D . .
H10A H 0.4376(14) 0.899(5) 0.767(2) 0.079(17) Uiso 1 1 d D . .
H10B H 0.380(2) 0.910(5) 0.7236(13) 0.055(13) Uiso 1 1 d D . .
O11 O 0.26772(13) 0.6755(3) 0.71014(11) 0.0164(5) Uani 1 1 d D . .
H11A H 0.2430(19) 0.613(4) 0.6869(16) 0.052(14) Uiso 1 1 d D . .
H11B H 0.2353(17) 0.735(4) 0.7275(16) 0.049(13) Uiso 1 1 d D . .
O12 O 0.32179(13) 0.6520(2) 0.85183(10) 0.0133(5) Uani 1 1 d D . .
H12A H 0.304(2) 0.741(2) 0.858(2) 0.062(15) Uiso 1 1 d D . .
H12B H 0.2864(18) 0.590(3) 0.862(2) 0.059(15) Uiso 1 1 d D . .
O13 O 0.67707(15) 1.0365(3) 0.35765(10) 0.0197(5) Uani 1 1 d D . .
H13A H 0.654(2) 1.004(4) 0.3910(13) 0.045(12) Uiso 1 1 d D . .
H13B H 0.698(2) 1.120(3) 0.3683(18) 0.073(17) Uiso 1 1 d D . .
O14 O 0.70679(14) 0.4543(3) 0.61108(11) 0.0173(5) Uani 1 1 d D . .
H14A H 0.6684(16) 0.509(4) 0.6194(15) 0.040(12) Uiso 1 1 d D . .
H14B H 0.706(2) 0.433(4) 0.5717(9) 0.035(11) Uiso 1 1 d D . .
O15 O 0.80069(14) 0.8724(3) 0.47818(11) 0.0194(5) Uani 1 1 d D . .
H15A H 0.8072(19) 0.955(3) 0.4589(14) 0.024(10) Uiso 1 1 d D . .
H15B H 0.765(2) 0.824(3) 0.4652(18) 0.039(13) Uiso 1 1 d D . .

loop_
_atom_site_aniso_label
_atom_site_aniso_U_11
_atom_site_aniso_U_22
_atom_site_aniso_U_33
_atom_site_aniso_U_23
_atom_site_aniso_U_13
_atom_site_aniso_U_12
Co1 0.0094(3) 0.0048(2) 0.0067(2) -0.0003(2) -0.0003(2) 0.0002(2)
Co2 0.00900(19) 0.00695(16) 0.00564(17) -0.00021(15) 0.00027(17) 0.00055(17)
C1 0.0062(12) 0.0065(11) 0.0086(10) -0.0013(10) -0.0026(10) 0.0018(10)
C2 0.0063(12) 0.0077(11) 0.0094(10) -0.0002(10) -0.0018(10) 0.0020(10)
C3 0.0067(13) 0.0079(11) 0.0078(10) 0.0009(10) -0.0020(10) 0.0037(11)
C4 0.0116(13) 0.0081(11) 0.0050(11) -0.0034(10) -0.0015(11) -0.0008(10)
C5 0.0103(14) 0.0085(11) 0.0052(11) 0.0007(9) 0.0043(11) -0.0015(10)
C6 0.0077(13) 0.0066(11) 0.0089(11) 0.0003(10) -0.0014(10) -0.0019(11)
O1 0.0160(11) 0.0070(8) 0.0146(9) 0.0011(8) 0.0059(9) -0.0002(8)
O2 0.0106(11) 0.0112(9) 0.0187(11) 0.0011(9) 0.0029(9) 0.0000(8)
O3 0.0196(12) 0.0073(9) 0.0086(9) -0.0011(8) -0.0021(9) 0.0009(9)
O4 0.0176(12) 0.0123(9) 0.0104(9) -0.0023(8) -0.0068(9) 0.0029(9)
O5 0.0184(11) 0.0085(9) 0.0094(9) -0.0003(8) 0.0045(9) 0.0028(9)
O6 0.0226(12) 0.0101(9) 0.0097(9) 0.0024(8) 0.0028(9) 0.0049(9)
O7 0.0181(12) 0.0137(11) 0.0169(11) 0.0028(9) -0.0049(11) -0.0036(10)
O8 0.0152(11) 0.0109(9) 0.0100(9) 0.0018(10) 0.0001(10) -0.0016(9)
O9 0.0151(12) 0.0086(10) 0.0134(10) 0.0035(9) -0.0029(10) -0.0005(10)
O10 0.0206(14) 0.0139(10) 0.0161(11) 0.0017(10) -0.0003(11) -0.0028(10)
O11 0.0121(12) 0.0165(11) 0.0207(11) -0.0056(10) -0.0016(11) 0.0020(10)
O12 0.0153(12) 0.0114(11) 0.0131(10) -0.0003(9) 0.0024(10) -0.0002(10)
O13 0.0274(14) 0.0158(12) 0.0159(11) 0.0020(9) 0.0071(11) -0.0015(10)
O14 0.0193(14) 0.0160(11) 0.0165(12) -0.0015(9) 0.0017(11) 0.0014(10)
O15 0.0195(13) 0.0164(12) 0.0222(12) 0.0058(11) -0.0029(11) -0.0050(11)

loop_
_atom_type_symbol
_atom_type_description
_atom_type_scat_dispersion_real
_atom_type_scat_dispersion_imag
_atom_type_scat_source
C C 0.0033 0.0016 'International Tables Vol C Tables 4.2.6.8 and 6.1.1.4'
H H 0.0000 0.0000 'International Tables Vol C Tables 4.2.6.8 and 6.1.1.4'
O O 0.0106 0.0060 'International Tables Vol C Tables 4.2.6.8 and 6.1.1.4'
Co Co 0.3494 0.9721 'International Tables Vol C Tables 4.2.6.8 and 6.1.1.4'

loop_
_geom_angle_atom_site_label_1
_geom_angle_atom_site_label_2
_geom_angle_atom_site_label_3
_geom_angle
_geom_angle_site_symmetry_1
_geom_angle_site_symmetry_3
O1 Co1 O1 180.0 . 5_676
O1 Co1 O3 89.33(7) . .
O1 Co1 O3 90.67(7) 5_676 .
O1 Co1 O3 89.33(7) 5_676 5_676
O1 Co1 O3 90.67(7) . 5_676
O1 Co1 O7 85.99(8) . .
O1 Co1 O7 94.01(8) 5_676 .
O1 Co1 O7 85.99(8) 5_676 5_676
O1 Co1 O7 94.01(8) . 5_676
O3 Co1 O3 180.0 . 5_676
O3 Co1 O7 84.36(8) . .
O3 Co1 O7 95.64(8) . 5_676
O3 Co1 O7 95.64(8) 5_676 .
O3 Co1 O7 84.36(8) 5_676 5_676
O7 Co1 O7 180.0 . 5_676
O5 Co2 O8 92.34(8) . .
O5 Co2 O9 93.67(8) . .
O5 Co2 O10 89.79(8) . .
O5 Co2 O11 86.29(8) . .
O5 Co2 O12 176.35(8) . .
O8 Co2 O9 87.13(8) . .
O8 Co2 O10 177.82(8) . .
O8 Co2 O11 93.40(8) . .
O8 Co2 O12 90.84(8) . .
O9 Co2 O10 93.22(9) . .
O9 Co2 O11 179.47(9) . .
O9 Co2 O12 88.28(8) . .
O10 Co2 O11 86.26(9) . .
O10 Co2 O12 87.02(8) . .
O11 Co2 O12 91.74(9) . .
C2 C1 C3 119.8(2) . 5_666
C2 C1 C4 121.7(2) . .
C3 C1 C4 118.4(2) 5_666 .
C1 C2 C3 120.0(2) . .
C1 C2 C5 120.8(2) . .
C3 C2 C5 119.2(2) . .
C1 C3 C2 120.3(2) 5_666 .
C1 C3 C6 118.8(2) 5_666 .
C2 C3 C6 120.9(2) . .
C1 C4 O1 118.6(2) . .
C1 C4 O2 117.2(2) . .
O1 C4 O2 124.2(2) . .
C2 C5 O3 118.0(2) . .
C2 C5 O4 117.9(2) . .
O3 C5 O4 124.1(2) . .
C3 C6 O5 118.0(2) . .
C3 C6 O6 116.9(2) . .
O5 C6 O6 125.2(2) . .
Co1 O1 C4 129.30(17) . .
Co1 O3 C5 128.60(16) . .
Co2 O5 C6 125.11(17) . .
Co1 O7 H7A 129(2) . .
Co1 O7 H7B 121(2) . .
H7A O7 H7B 108(2) . .
Co2 O8 H8A 117(2) . .
Co2 O8 H8B 91(3) . .
H8A O8 H8B 106(2) . .
Co2 O9 H9A 113(2) . .
Co2 O9 H9B 111(3) . .
H9A O9 H9B 109(2) . .
Co2 O10 H10A 117(3) . .
Co2 O10 H10B 112(3) . .
H10A O10 H10B 108(3) . .
Co2 O11 H11A 125(3) . .
Co2 O11 H11B 121(2) . .
H11A O11 H11B 107(2) . .
Co2 O12 H12A 113(3) . .
Co2 O12 H12B 117(3) . .
H12A O12 H12B 107(2) . .
H13A O13 H13B 106(2) . .
H14A O14 H14B 108(2) . .
H15A O15 H15B 114(3) . .

loop_
_geom_bond_atom_site_label_1
_geom_bond_atom_site_label_2
_geom_bond_distance
_geom_bond_site_symmetry_2
Co1 O1 2.0680(19) .
Co1 O1 2.0680(19) 5_676
Co1 O3 2.0996(18) .
Co1 O3 2.0996(18) 5_676
Co1 O7 2.096(2) .
Co1 O7 2.096(2) 5_676
Co2 O5 2.0695(18) .
Co2 O8 2.1659(19) .
Co2 O9 2.096(2) .
Co2 O10 2.107(2) .
Co2 O11 2.082(2) .
Co2 O12 2.091(2) .
C1 C2 1.396(4) .
C1 C3 1.395(4) 5_666
C1 C4 1.505(4) .
C2 C3 1.392(4) .
C2 C5 1.508(4) .
C3 C1 1.395(4) 5_666
C3 C6 1.508(4) .
C4 O1 1.270(3) .
C4 O2 1.246(3) .
C5 O3 1.271(3) .
C5 O4 1.244(3) .
C6 O5 1.248(3) .
C6 O6 1.252(3) .
O7 H7A 0.823(16) .
O7 H7B 0.811(16) .
O8 H8A 0.822(15) .
O8 H8B 0.831(16) .
O9 H9A 0.817(15) .
O9 H9B 0.821(16) .
O10 H10A 0.816(16) .
O10 H10B 0.817(16) .
O11 H11A 0.821(16) .
O11 H11B 0.823(16) .
O12 H12A 0.821(16) .
O12 H12B 0.826(16) .
O13 H13A 0.824(16) .
O13 H13B 0.814(16) .
O14 H14A 0.820(16) .
O14 H14B 0.812(16) .
O15 H15A 0.807(16) .
O15 H15B 0.78(3) .

loop_
_geom_hbond_atom_site_label_D
_geom_hbond_atom_site_label_H
_geom_hbond_atom_site_label_A
_geom_hbond_distance_DH
_geom_hbond_distance_HA
_geom_hbond_distance_DA
_geom_hbond_angle_DHA
_geom_hbond_site_symmetry_A
O7 H7A O15 0.823(16) 2.036(19) 2.822(3) 159(3) 8_765
O7 H7B O12 0.811(16) 2.033(18) 2.836(3) 171(3) 3_656
O8 H8A O4 0.822(15) 1.870(18) 2.681(3) 169(3) 3_646
O8 H8B O6 0.831(16) 1.808(17) 2.626(3) 167(4) .
O9 H9A O3 0.817(15) 1.894(16) 2.709(3) 175(3) 3_646
O9 H9B O6 0.821(16) 1.884(16) 2.693(3) 168(3) 3_656
O10 H10A O6 0.816(16) 2.25(2) 2.954(3) 144(4) 3_656
O10 H10A O9 0.816(16) 2.52(4) 3.063(3) 125(3) 3_656
O10 H10B O13 0.817(16) 1.950(18) 2.742(3) 163(4) 5_676
O11 H11A O13 0.821(16) 1.914(17) 2.730(3) 173(4) 4_466
O11 H11B O8 0.823(16) 1.971(17) 2.791(3) 174(3) 8_665
O12 H12A O14 0.821(16) 1.92(2) 2.709(3) 161(4) 3_656
O12 H12B O14 0.826(16) 1.857(17) 2.682(3) 177(4) 6_557
O13 H13A O1 0.824(16) 1.920(17) 2.719(3) 163(3) .
O13 H13B O11 0.814(16) 2.42(3) 2.946(3) 124(3) 5_676
O13 H13B O2 0.814(16) 2.64(4) 3.252(3) 133(4) 8_765
O14 H14A O4 0.820(16) 1.969(18) 2.763(3) 163(4) .
O14 H14B O15 0.812(16) 1.947(16) 2.758(3) 177(4) 8_755
O15 H15A O2 0.807(16) 2.040(18) 2.822(3) 163(3) 8_765
O15 H15B O2 0.78(3) 1.99(3) 2.766(3) 176(4) .

loop_
_geom_torsion_atom_site_label_1
_geom_torsion_atom_site_label_2
_geom_torsion_atom_site_label_3
_geom_torsion_atom_site_label_4
_geom_torsion
_geom_torsion_site_symmetry_1
_geom_torsion_site_symmetry_4
C3 C1 C2 C3 0.4(4) 5_666 .
C3 C1 C2 C5 178.3(2) 5_666 .
C4 C1 C2 C3 -174.7(2) . .
C4 C1 C2 C5 3.3(4) . .
C1 C2 C3 C1 -0.4(4) . 5_666
C1 C2 C3 C6 179.2(2) . .
C5 C2 C3 C1 -178.4(2) . 5_666
C5 C2 C3 C6 1.2(4) . .
C2 C1 C4 O1 -70.0(3) . .
C2 C1 C4 O2 110.1(3) . .
C3 C1 C4 O1 114.9(3) 5_666 .
C3 C1 C4 O2 -65.0(3) 5_666 .
C1 C2 C5 O3 70.0(4) . .
C1 C2 C5 O4 -110.9(3) . .
C3 C2 C5 O3 -112.0(3) . .
C3 C2 C5 O4 67.1(3) . .
C1 C3 C6 O5 -129.6(3) 5_666 .
C1 C3 C6 O6 49.4(3) 5_666 .
C2 C3 C6 O5 50.8(4) . .
C2 C3 C6 O6 -130.2(3) . .
C1 C4 O1 Co1 22.5(3) . .
O2 C4 O1 Co1 -157.65(19) . .
C2 C5 O3 Co1 -31.6(3) . .
O4 C5 O3 Co1 149.3(2) . .
C3 C6 O5 Co2 174.43(17) . .
O6 C6 O5 Co2 -4.5(4) . .
